data_4038688
loop_
_publ_author_name
'Yue, Yuanyuan'
'Shao, Huibin'
'Wang, Zhixian'
'Wang, Ke'
'Wang, Le'
'Zhuo, Kelei'
'Liu, Jianming'

_publ_section_title
;
 Elemental Sulfur-Incorporated Cyclizations of Pyrrolidines Leading to
 Thienopyrroles.
;
_journal_name_full 'The Journal of organic chemistry'
_journal_paper_doi 10.1021/acs.joc.0c01363
_journal_year 2020
_chemical_formula_sum 'C20 H17 N S'
_chemical_formula_weight 303.41
_space_group_IT_number 14
_space_group_name_Hall '-P 2ybc'
_space_group_name_H-M_alt 'P 1 21/c 1'
_symmetry_cell_setting monoclinic
_symmetry_space_group_name_H-M 'P 1 21/c 1'
_atom_sites_solution_hydrogens geom
_atom_sites_solution_primary direct
_atom_sites_solution_secondary difmap
_audit_creation_method SHELXL-97
_cell_angle_alpha 90.00
_cell_angle_beta 90.210(4)
_cell_angle_gamma 90.00
_cell_formula_units_Z 4
_cell_length_a 13.4137(6)
_cell_length_b 5.9329(2)
_cell_length_c 20.1416(8)
_cell_measurement_reflns_used 3096
_cell_measurement_temperature 293(2)
_cell_measurement_theta_max 29.210
_cell_measurement_theta_min 3.9690
_cell_volume 1602.90(11)
_computing_cell_refinement 'CrysAlisPro 1.171.39.46 (Rigaku OD, 2018)'
_computing_data_collection 'CrysAlisPro 1.171.39.46 (Rigaku OD, 2018)'
_computing_data_reduction 'CrysAlisPro 1.171.39.46 (Rigaku OD, 2018)'
_computing_molecular_graphics 'Olex2 (Dolomanov et al., 2009)'
_computing_publication_material 'Olex2 (Dolomanov et al., 2009)'
_computing_structure_refinement 'SHELXL-97 (Sheldrick, 1997)'
_computing_structure_solution 'SHELXS-97 (Sheldrick, 1990)'
_diffrn_ambient_temperature 293(2)
_diffrn_measured_fraction_theta_full 0.977
_diffrn_measured_fraction_theta_max 0.977
_diffrn_measurement_device_type 'SuperNova, Dual, Cu at home/near, EosS2'
_diffrn_measurement_method '\w scans'
_diffrn_radiation_monochromator graphite
_diffrn_radiation_source 'fine-focus sealed tube'
_diffrn_radiation_type MoK\a
_diffrn_radiation_wavelength 0.71073
_diffrn_reflns_av_R_equivalents 0.0224
_diffrn_reflns_av_sigmaI/netI 0.0353
_diffrn_reflns_limit_h_max 16
_diffrn_reflns_limit_h_min -17
_diffrn_reflns_limit_k_max 6
_diffrn_reflns_limit_k_min -8
_diffrn_reflns_limit_l_max 25
_diffrn_reflns_limit_l_min -26
_diffrn_reflns_number 8879
_diffrn_reflns_theta_full 29.21
_diffrn_reflns_theta_max 29.21
_diffrn_reflns_theta_min 3.58
_diffrn_standards_decay_% 0
_diffrn_standards_interval_count 0
_diffrn_standards_interval_time 0
_diffrn_standards_number 0
_exptl_absorpt_coefficient_mu 0.198
_exptl_absorpt_correction_T_max 0.9786
_exptl_absorpt_correction_T_min 0.9163
_exptl_absorpt_correction_type multi-scan
_exptl_absorpt_process_details sadabs
_exptl_crystal_colour colorless
_exptl_crystal_density_diffrn 1.257
_exptl_crystal_density_method 'not measured'
_exptl_crystal_description block
_exptl_crystal_F_000 640
_exptl_crystal_size_max 0.45
_exptl_crystal_size_mid 0.28
_exptl_crystal_size_min 0.11
_refine_diff_density_max 0.218
_refine_diff_density_min -0.236
_refine_diff_density_rms 0.044
_refine_ls_extinction_method none
_refine_ls_goodness_of_fit_ref 1.038
_refine_ls_hydrogen_treatment mixed
_refine_ls_matrix_type full
_refine_ls_number_parameters 200
_refine_ls_number_reflns 3702
_refine_ls_number_restraints 0
_refine_ls_restrained_S_all 1.038
_refine_ls_R_factor_all 0.0604
_refine_ls_R_factor_gt 0.0439
_refine_ls_shift/su_max 0.001
_refine_ls_shift/su_mean 0.000
_refine_ls_structure_factor_coef Fsqd
_refine_ls_weighting_details 'calc w=1/[\s^2^(Fo^2^)+(0.0402P)^2^+0.6297P] where P=(Fo^2^+2Fc^2^)/3'
_refine_ls_weighting_scheme calc
_refine_ls_wR_factor_gt 0.0992
_refine_ls_wR_factor_ref 0.1081
_reflns_number_gt 2901
_reflns_number_total 3702
_reflns_threshold_expression I>2sigma(I)
_cod_data_source_file jo0c01363_si_003.cif
_cod_data_source_block shs-20180927
_cod_original_sg_symbol_H-M P21/c
_cod_database_code 4038688

loop_
_symmetry_equiv_pos_as_xyz
'x, y, z'
'-x, y+1/2, -z+1/2'
'-x, -y, -z'
'x, -y-1/2, z-1/2'

loop_
_atom_site_label
_atom_site_type_symbol
_atom_site_fract_x
_atom_site_fract_y
_atom_site_fract_z
_atom_site_U_iso_or_equiv
_atom_site_adp_type
_atom_site_occupancy
_atom_site_symmetry_multiplicity
_atom_site_calc_flag
_atom_site_refinement_flags
_atom_site_disorder_assembly
_atom_site_disorder_group
S2 S 0.79805(3) 0.79393(7) 0.22362(2) 0.03264(13) Uani 1 1 d . . .
N6 N 0.92582(11) 0.4288(3) 0.35243(7) 0.0332(3) Uani 1 1 d . . .
C9 C 0.62853(12) 0.5344(3) 0.20031(8) 0.0283(4) Uani 1 1 d . . .
C7 C 0.85316(13) 0.5002(3) 0.30900(8) 0.0288(4) Uani 1 1 d . . .
C3 C 0.88478(13) 0.6997(3) 0.28063(8) 0.0304(4) Uani 1 1 d . . .
C8 C 0.76035(13) 0.4194(3) 0.28547(8) 0.0292(4) Uani 1 1 d . . .
H8 H 0.7301 0.2874 0.3000 0.035 Uiso 1 1 calc R . .
C17 C 0.86582(13) 0.2588(3) 0.45781(9) 0.0307(4) Uani 1 1 d . . .
C1 C 0.72076(12) 0.5602(3) 0.23860(8) 0.0277(4) Uani 1 1 d . . .
C14 C 0.57040(14) 0.3405(3) 0.20591(9) 0.0340(4) Uani 1 1 d . . .
H14 H 0.5893 0.2280 0.2356 0.041 Uiso 1 1 calc R . .
C4 C 0.97999(14) 0.7530(3) 0.30688(9) 0.0353(4) Uani 1 1 d . . .
H4 H 1.0195 0.8766 0.2963 0.042 Uiso 1 1 calc R . .
C18 C 0.81349(15) 0.4518(3) 0.47293(9) 0.0371(4) Uani 1 1 d . . .
H18 H 0.8155 0.5744 0.4442 0.045 Uiso 1 1 calc R . .
C5 C 1.00160(13) 0.5850(3) 0.35081(9) 0.0370(4) Uani 1 1 d . . .
H5 H 1.0596 0.5770 0.3762 0.044 Uiso 1 1 calc R . .
C22 C 0.86313(14) 0.0793(3) 0.50238(9) 0.0365(4) Uani 1 1 d . . .
H22 H 0.8990 -0.0512 0.4933 0.044 Uiso 1 1 calc R . .
C20 C 0.75461(16) 0.2855(3) 0.57398(10) 0.0437(5) Uani 1 1 d . . .
H20 H 0.7168 0.2942 0.6125 0.052 Uiso 1 1 calc R . .
C10 C 0.59614(14) 0.6995(3) 0.15625(9) 0.0366(4) Uani 1 1 d . . .
H10 H 0.6327 0.8319 0.1521 0.044 Uiso 1 1 calc R . .
C21 C 0.80790(15) 0.0934(3) 0.55972(10) 0.0420(5) Uani 1 1 d . . .
H21 H 0.8066 -0.0277 0.5890 0.050 Uiso 1 1 calc R . .
C13 C 0.48534(14) 0.3132(3) 0.16807(9) 0.0389(4) Uani 1 1 d . . .
H13 H 0.4480 0.1820 0.1726 0.047 Uiso 1 1 calc R . .
C16 C 0.92243(15) 0.2300(3) 0.39385(9) 0.0385(4) Uani 1 1 d . . .
H16A H 0.9902 0.1851 0.4044 0.046 Uiso 1 1 calc R . .
H16B H 0.8921 0.1085 0.3687 0.046 Uiso 1 1 calc R . .
C12 C 0.45417(14) 0.4772(3) 0.12333(9) 0.0405(5) Uani 1 1 d . . .
C19 C 0.75784(16) 0.4645(3) 0.53063(10) 0.0448(5) Uani 1 1 d . . .
H19 H 0.7224 0.5952 0.5401 0.054 Uiso 1 1 calc R . .
C11 C 0.51066(15) 0.6711(3) 0.11850(10) 0.0433(5) Uani 1 1 d . . .
H11 H 0.4909 0.7844 0.0894 0.052 Uiso 1 1 calc R . .
C15 C 0.36166(18) 0.4433(4) 0.08217(13) 0.0649(7) Uani 1 1 d . . .
H15A H 0.3757 0.3407 0.0466 0.097 Uiso 1 1 calc R . .
H15B H 0.3405 0.5854 0.0642 0.097 Uiso 1 1 calc R . .
H15C H 0.3098 0.3823 0.1095 0.097 Uiso 1 1 calc R . .

loop_
_atom_site_aniso_label
_atom_site_aniso_U_11
_atom_site_aniso_U_22
_atom_site_aniso_U_33
_atom_site_aniso_U_23
_atom_site_aniso_U_13
_atom_site_aniso_U_12
S2 0.0380(3) 0.0293(2) 0.0306(2) 0.00308(18) 0.00314(18) -0.00688(19)
N6 0.0283(7) 0.0393(8) 0.0319(7) -0.0001(6) 0.0044(6) 0.0041(6)
C9 0.0295(8) 0.0298(9) 0.0256(8) -0.0021(7) 0.0069(7) 0.0012(7)
C7 0.0290(9) 0.0305(9) 0.0271(8) -0.0015(7) 0.0069(7) 0.0033(7)
C3 0.0320(9) 0.0321(9) 0.0272(8) -0.0060(7) 0.0072(7) -0.0017(7)
C8 0.0303(9) 0.0265(9) 0.0308(8) 0.0018(7) 0.0084(7) -0.0010(7)
C17 0.0288(8) 0.0316(9) 0.0315(9) 0.0005(7) -0.0058(7) 0.0004(7)
C1 0.0300(9) 0.0255(8) 0.0277(8) -0.0010(7) 0.0080(7) -0.0016(7)
C14 0.0373(10) 0.0327(10) 0.0321(9) 0.0030(7) 0.0037(8) -0.0035(8)
C4 0.0327(9) 0.0384(10) 0.0349(9) -0.0086(8) 0.0087(7) -0.0057(8)
C18 0.0479(11) 0.0300(9) 0.0336(9) 0.0035(7) 0.0043(8) 0.0059(8)
C5 0.0252(9) 0.0502(11) 0.0357(9) -0.0105(9) 0.0045(7) 0.0015(8)
C22 0.0330(10) 0.0302(9) 0.0462(11) 0.0044(8) -0.0079(8) 0.0023(7)
C20 0.0505(12) 0.0457(12) 0.0349(10) 0.0017(9) 0.0081(9) -0.0049(10)
C10 0.0401(10) 0.0311(10) 0.0387(10) 0.0035(8) -0.0003(8) -0.0019(8)
C21 0.0452(11) 0.0393(11) 0.0414(10) 0.0122(9) -0.0055(9) -0.0092(9)
C13 0.0361(10) 0.0404(11) 0.0401(10) -0.0020(8) 0.0035(8) -0.0094(8)
C16 0.0387(10) 0.0372(10) 0.0398(10) 0.0019(8) 0.0010(8) 0.0144(8)
C12 0.0344(10) 0.0472(11) 0.0399(10) -0.0048(9) -0.0020(8) 0.0025(9)
C19 0.0575(13) 0.0366(11) 0.0405(10) -0.0008(9) 0.0102(9) 0.0073(9)
C11 0.0468(12) 0.0414(11) 0.0417(11) 0.0062(9) -0.0057(9) 0.0054(9)
C15 0.0506(14) 0.0734(17) 0.0706(16) -0.0046(13) -0.0240(12) -0.0026(12)

loop_
_atom_type_symbol
_atom_type_description
_atom_type_scat_dispersion_real
_atom_type_scat_dispersion_imag
_atom_type_scat_source
C C 0.0033 0.0016 'International Tables Vol C Tables 4.2.6.8 and 6.1.1.4'
H H 0.0000 0.0000 'International Tables Vol C Tables 4.2.6.8 and 6.1.1.4'
N N 0.0061 0.0033 'International Tables Vol C Tables 4.2.6.8 and 6.1.1.4'
S S 0.1246 0.1234 'International Tables Vol C Tables 4.2.6.8 and 6.1.1.4'

loop_
_geom_angle_atom_site_label_1
_geom_angle_atom_site_label_2
_geom_angle_atom_site_label_3
_geom_angle
_geom_angle_site_symmetry_1
_geom_angle_site_symmetry_3
_geom_angle_publ_flag
C3 S2 C1 91.53(8) . . ?
C7 N6 C5 107.44(15) . . ?
C7 N6 C16 126.53(15) . . ?
C5 N6 C16 126.01(15) . . ?
C10 C9 C14 117.33(16) . . ?
C10 C9 C1 121.65(16) . . ?
C14 C9 C1 121.02(15) . . ?
N6 C7 C3 108.02(15) . . ?
N6 C7 C8 136.91(16) . . ?
C3 C7 C8 115.01(15) . . ?
C7 C3 C4 108.33(16) . . ?
C7 C3 S2 110.23(13) . . ?
C4 C3 S2 141.38(14) . . ?
C1 C8 C7 111.34(15) . . ?
C1 C8 H8 124.3 . . ?
C7 C8 H8 124.3 . . ?
C18 C17 C22 118.57(17) . . ?
C18 C17 C16 122.80(16) . . ?
C22 C17 C16 118.59(16) . . ?
C8 C1 C9 128.76(15) . . ?
C8 C1 S2 111.88(13) . . ?
C9 C1 S2 119.32(12) . . ?
C13 C14 C9 120.93(17) . . ?
C13 C14 H14 119.5 . . ?
C9 C14 H14 119.5 . . ?
C5 C4 C3 105.57(16) . . ?
C5 C4 H4 127.2 . . ?
C3 C4 H4 127.2 . . ?
C17 C18 C19 120.46(17) . . ?
C17 C18 H18 119.8 . . ?
C19 C18 H18 119.8 . . ?
C4 C5 N6 110.63(16) . . ?
C4 C5 H5 124.7 . . ?
N6 C5 H5 124.7 . . ?
C21 C22 C17 120.63(17) . . ?
C21 C22 H22 119.7 . . ?
C17 C22 H22 119.7 . . ?
C19 C20 C21 119.29(19) . . ?
C19 C20 H20 120.4 . . ?
C21 C20 H20 120.4 . . ?
C11 C10 C9 121.43(17) . . ?
C11 C10 H10 119.3 . . ?
C9 C10 H10 119.3 . . ?
C20 C21 C22 120.45(18) . . ?
C20 C21 H21 119.8 . . ?
C22 C21 H21 119.8 . . ?
C14 C13 C12 121.48(17) . . ?
C14 C13 H13 119.3 . . ?
C12 C13 H13 119.3 . . ?
N6 C16 C17 114.70(14) . . ?
N6 C16 H16A 108.6 . . ?
C17 C16 H16A 108.6 . . ?
N6 C16 H16B 108.6 . . ?
C17 C16 H16B 108.6 . . ?
H16A C16 H16B 107.6 . . ?
C11 C12 C13 117.72(17) . . ?
C11 C12 C15 121.62(19) . . ?
C13 C12 C15 120.65(19) . . ?
C20 C19 C18 120.59(18) . . ?
C20 C19 H19 119.7 . . ?
C18 C19 H19 119.7 . . ?
C12 C11 C10 121.09(18) . . ?
C12 C11 H11 119.5 . . ?
C10 C11 H11 119.5 . . ?
C12 C15 H15A 109.5 . . ?
C12 C15 H15B 109.5 . . ?
H15A C15 H15B 109.5 . . ?
C12 C15 H15C 109.5 . . ?
H15A C15 H15C 109.5 . . ?
H15B C15 H15C 109.5 . . ?

loop_
_geom_bond_atom_site_label_1
_geom_bond_atom_site_label_2
_geom_bond_distance
_geom_bond_site_symmetry_2
_geom_bond_publ_flag
S2 C3 1.7247(18) . ?
S2 C1 1.7583(17) . ?
N6 C7 1.374(2) . ?
N6 C5 1.376(2) . ?
N6 C16 1.445(2) . ?
C9 C10 1.390(2) . ?
C9 C14 1.395(2) . ?
C9 C1 1.463(2) . ?
C7 C3 1.382(2) . ?
C7 C8 1.414(2) . ?
C3 C4 1.416(2) . ?
C8 C1 1.366(2) . ?
C8 H8 0.9300 . ?
C17 C18 1.378(2) . ?
C17 C22 1.393(2) . ?
C17 C16 1.507(3) . ?
C14 C13 1.379(3) . ?
C14 H14 0.9300 . ?
C4 C5 1.363(3) . ?
C4 H4 0.9300 . ?
C18 C19 1.386(3) . ?
C18 H18 0.9300 . ?
C5 H5 0.9300 . ?
C22 C21 1.377(3) . ?
C22 H22 0.9300 . ?
C20 C19 1.376(3) . ?
C20 C21 1.376(3) . ?
C20 H20 0.9300 . ?
C10 C11 1.384(3) . ?
C10 H10 0.9300 . ?
C21 H21 0.9300 . ?
C13 C12 1.390(3) . ?
C13 H13 0.9300 . ?
C16 H16A 0.9700 . ?
C16 H16B 0.9700 . ?
C12 C11 1.381(3) . ?
C12 C15 1.503(3) . ?
C19 H19 0.9300 . ?
C11 H11 0.9300 . ?
C15 H15A 0.9600 . ?
C15 H15B 0.9600 . ?
C15 H15C 0.9600 . ?

loop_
_geom_torsion_atom_site_label_1
_geom_torsion_atom_site_label_2
_geom_torsion_atom_site_label_3
_geom_torsion_atom_site_label_4
_geom_torsion
_geom_torsion_site_symmetry_1
_geom_torsion_site_symmetry_2
_geom_torsion_site_symmetry_3
_geom_torsion_site_symmetry_4
_geom_torsion_publ_flag
C5 N6 C7 C3 0.24(19) . . . . ?
C16 N6 C7 C3 178.52(15) . . . . ?
C5 N6 C7 C8 177.31(19) . . . . ?
C16 N6 C7 C8 -4.4(3) . . . . ?
N6 C7 C3 C4 0.36(19) . . . . ?
C8 C7 C3 C4 -177.43(15) . . . . ?
N6 C7 C3 S2 178.25(11) . . . . ?
C8 C7 C3 S2 0.46(19) . . . . ?
C1 S2 C3 C7 -0.47(13) . . . . ?
C1 S2 C3 C4 176.3(2) . . . . ?
N6 C7 C8 C1 -177.09(19) . . . . ?
C3 C7 C8 C1 -0.2(2) . . . . ?
C7 C8 C1 C9 177.49(16) . . . . ?
C7 C8 C1 S2 -0.20(18) . . . . ?
C10 C9 C1 C8 177.02(17) . . . . ?
C14 C9 C1 C8 -4.1(3) . . . . ?
C10 C9 C1 S2 -5.4(2) . . . . ?
C14 C9 C1 S2 173.48(13) . . . . ?
C3 S2 C1 C8 0.39(13) . . . . ?
C3 S2 C1 C9 -177.55(13) . . . . ?
C10 C9 C14 C13 1.2(3) . . . . ?
C1 C9 C14 C13 -177.73(16) . . . . ?
C7 C3 C4 C5 -0.81(19) . . . . ?
S2 C3 C4 C5 -177.64(17) . . . . ?
C22 C17 C18 C19 -1.3(3) . . . . ?
C16 C17 C18 C19 176.14(18) . . . . ?
C3 C4 C5 N6 1.0(2) . . . . ?
C7 N6 C5 C4 -0.8(2) . . . . ?
C16 N6 C5 C4 -179.08(16) . . . . ?
C18 C17 C22 C21 1.1(3) . . . . ?
C16 C17 C22 C21 -176.44(17) . . . . ?
C14 C9 C10 C11 -1.2(3) . . . . ?
C1 C9 C10 C11 177.79(17) . . . . ?
C19 C20 C21 C22 -0.6(3) . . . . ?
C17 C22 C21 C20 -0.1(3) . . . . ?
C9 C14 C13 C12 -0.2(3) . . . . ?
C7 N6 C16 C17 -82.3(2) . . . . ?
C5 N6 C16 C17 95.7(2) . . . . ?
C18 C17 C16 N6 5.8(3) . . . . ?
C22 C17 C16 N6 -176.71(15) . . . . ?
C14 C13 C12 C11 -0.8(3) . . . . ?
C14 C13 C12 C15 179.5(2) . . . . ?
C21 C20 C19 C18 0.5(3) . . . . ?
C17 C18 C19 C20 0.5(3) . . . . ?
C13 C12 C11 C10 0.9(3) . . . . ?
C15 C12 C11 C10 -179.5(2) . . . . ?
C9 C10 C11 C12 0.1(3) . . . . ?
